data_7154009
loop_
_publ_author_name
'Zhao, Xuan'
'Li, Tian-Ze'
'Qian, Jing-Ying'
'Sha, Feng'
'Wu, Xin-Yan'

_publ_section_title
;
 Enantioselective aza-Morita-Baylis-Hillman reaction between acrylates and
 N-Boc isatin ketimines: asymmetric construction of chiral
 3-substituted-3-aminooxindoles.
;
_journal_issue 40
_journal_name_full 'Organic &amp; biomolecular chemistry'
_journal_page_first 8072
_journal_page_last 8078
_journal_paper_doi 10.1039/c4ob01358a
_journal_volume 12
_journal_year 2014
_chemical_formula_sum 'C24 H25 Br N2 O5'
_chemical_formula_weight 501.37
_chemical_name_systematic
; 
 ? 
;
_space_group_IT_number 2
_symmetry_cell_setting triclinic
_symmetry_space_group_name_Hall '-P 1'
_symmetry_space_group_name_H-M 'P -1'
_atom_sites_solution_hydrogens geom
_atom_sites_solution_primary direct
_atom_sites_solution_secondary difmap
_audit_creation_method SHELXL-97
_cell_angle_alpha 95.407(3)
_cell_angle_beta 100.437(3)
_cell_angle_gamma 109.697(3)
_cell_formula_units_Z 2
_cell_length_a 9.6111(14)
_cell_length_b 9.9681(14)
_cell_length_c 13.2300(18)
_cell_measurement_reflns_used 2553
_cell_measurement_temperature 293(2)
_cell_measurement_theta_max 55.659
_cell_measurement_theta_min 4.403
_cell_volume 1157.0(3)
_computing_cell_refinement 'Bruker SMART'
_computing_data_collection 'Bruker SMART'
_computing_data_reduction 'Bruker SHELXTL'
_computing_molecular_graphics 'Bruker SHELXTL'
_computing_publication_material 'Bruker SHELXTL'
_computing_structure_refinement 'SHELXL-97 (Sheldrick, 1997)'
_computing_structure_solution 'SHELXS-97 (Sheldrick, 1990)'
_diffrn_ambient_temperature 293(2)
_diffrn_measured_fraction_theta_full 0.991
_diffrn_measured_fraction_theta_max 0.991
_diffrn_measurement_device_type 'CCD area detector'
_diffrn_measurement_method 'phi and omega scans'
_diffrn_radiation_monochromator graphite
_diffrn_radiation_source 'fine-focus sealed tube'
_diffrn_radiation_type MoK\a
_diffrn_radiation_wavelength 0.71073
_diffrn_reflns_av_R_equivalents 0.0289
_diffrn_reflns_av_sigmaI/netI 0.0544
_diffrn_reflns_limit_h_max 7
_diffrn_reflns_limit_h_min -11
_diffrn_reflns_limit_k_max 12
_diffrn_reflns_limit_k_min -12
_diffrn_reflns_limit_l_max 16
_diffrn_reflns_limit_l_min -12
_diffrn_reflns_number 6984
_diffrn_reflns_theta_full 26.00
_diffrn_reflns_theta_max 26.00
_diffrn_reflns_theta_min 2.20
_exptl_absorpt_coefficient_mu 1.814
_exptl_absorpt_correction_T_max 1.00000
_exptl_absorpt_correction_T_min 0.18014
_exptl_absorpt_correction_type empirical
_exptl_absorpt_process_details sadabs
_exptl_crystal_colour colorless
_exptl_crystal_density_diffrn 1.439
_exptl_crystal_density_method 'not measured'
_exptl_crystal_description prismatic
_exptl_crystal_F_000 516
_exptl_crystal_size_max 0.211
_exptl_crystal_size_mid 0.175
_exptl_crystal_size_min 0.123
_refine_diff_density_max 0.586
_refine_diff_density_min -0.400
_refine_diff_density_rms 0.090
_refine_ls_extinction_method none
_refine_ls_goodness_of_fit_ref 1.000
_refine_ls_hydrogen_treatment mixed
_refine_ls_matrix_type full
_refine_ls_number_parameters 297
_refine_ls_number_reflns 4507
_refine_ls_number_restraints 0
_refine_ls_restrained_S_all 1.000
_refine_ls_R_factor_all 0.0599
_refine_ls_R_factor_gt 0.0470
_refine_ls_shift/su_max 0.001
_refine_ls_shift/su_mean 0.000
_refine_ls_structure_factor_coef Fsqd
_refine_ls_weighting_details 'calc w=1/[\s^2^(Fo^2^)+(0.0964P)^2^+0.0000P] where P=(Fo^2^+2Fc^2^)/3'
_refine_ls_weighting_scheme calc
_refine_ls_wR_factor_gt 0.1324
_refine_ls_wR_factor_ref 0.1425
_reflns_number_gt 3566
_reflns_number_total 4507
_reflns_threshold_expression >2sigma(I)
_cod_data_source_file c4ob01358a2.cif
_cod_data_source_block cd21410
_cod_depositor_comments
;
The following automatic conversions were performed:

'_symmetry_cell_setting' value 'Triclinic' changed to 'triclinic'
according to
/usr/data/users/saulius/crontab/automatic-downloads/rss-feeds/RSC/lib/dictionaries/cif_core.dic
dictionary named 'cif_core.dic' version 2.4.2 from 2011-04-26.

Automatic conversion script
Id: cif_fix_values 2281 2013-09-26 08:29:07Z andrius 

 Adding full bibliography for 7154009.cif.
;
_cod_original_sg_symbol_H-M P-1
_cod_database_code 7154009

loop_
_symmetry_equiv_pos_as_xyz
'x, y, z'
'-x, -y, -z'

loop_
_atom_site_label
_atom_site_type_symbol
_atom_site_fract_x
_atom_site_fract_y
_atom_site_fract_z
_atom_site_U_iso_or_equiv
_atom_site_adp_type
_atom_site_occupancy
_atom_site_symmetry_multiplicity
_atom_site_calc_flag
_atom_site_refinement_flags
Br1 Br 0.91547(3) 0.58981(3) 0.67388(3) 0.06360(18) Uani 1 1 d .
N1 N 0.3122(2) 0.3734(2) 0.59409(16) 0.0315(4) Uani 1 1 d .
N2 N 0.2168(3) 0.0383(2) 0.46310(16) 0.0331(5) Uani 1 1 d .
O1 O 0.0689(2) 0.2137(2) 0.57251(15) 0.0412(4) Uani 1 1 d .
O2 O 0.2569(4) 0.0157(3) 0.82735(18) 0.0760(8) Uani 1 1 d .
O3 O 0.3236(2) 0.2290(2) 0.77502(14) 0.0487(5) Uani 1 1 d .
O4 O 0.3630(2) 0.1888(2) 0.37183(14) 0.0492(5) Uani 1 1 d .
O5 O 0.1717(2) -0.0214(2) 0.29380(13) 0.0410(4) Uani 1 1 d .
C1 C 0.4568(3) 0.3651(3) 0.60447(17) 0.0286(5) Uani 1 1 d .
C2 C 0.5947(3) 0.4771(3) 0.63013(18) 0.0326(5) Uani 1 1 d .
H2 H 0.6024 0.5732 0.6409 0.039 Uiso 1 1 calc R
C3 C 0.7224(3) 0.4386(3) 0.6391(2) 0.0365(6) Uani 1 1 d .
C4 C 0.7147(3) 0.2976(3) 0.6241(2) 0.0392(6) Uani 1 1 d .
H4 H 0.8028 0.2765 0.6317 0.047 Uiso 1 1 calc R
C5 C 0.5733(3) 0.1873(3) 0.5975(2) 0.0360(6) Uani 1 1 d .
H5 H 0.5654 0.0912 0.5864 0.043 Uiso 1 1 calc R
C6 C 0.4449(3) 0.2216(2) 0.58756(17) 0.0286(5) Uani 1 1 d .
C7 C 0.2034(3) 0.2400(3) 0.57879(18) 0.0306(5) Uani 1 1 d .
C8 C 0.2793(3) 0.1251(2) 0.56673(18) 0.0295(5) Uani 1 1 d .
C9 C 0.2540(3) 0.0236(3) 0.64702(19) 0.0357(6) Uani 1 1 d .
C10 C 0.2234(4) -0.1155(3) 0.6253(2) 0.0522(8) Uani 1 1 d .
H10A H 0.2165 -0.1709 0.6782 0.063 Uiso 1 1 calc R
H10B H 0.2086 -0.1590 0.5569 0.063 Uiso 1 1 calc R
C11 C 0.2764(3) 0.0857(3) 0.7589(2) 0.0439(7) Uani 1 1 d .
C12 C 0.3556(4) 0.3040(4) 0.8813(2) 0.0555(8) Uani 1 1 d .
H12A H 0.2875 0.2446 0.9190 0.067 Uiso 1 1 calc R
H12B H 0.3367 0.3936 0.8797 0.067 Uiso 1 1 calc R
C13 C 0.5158(4) 0.3368(3) 0.9373(2) 0.0457(7) Uani 1 1 d .
C14 C 0.6320(4) 0.4446(4) 0.9130(3) 0.0609(9) Uani 1 1 d .
H14 H 0.6094 0.4908 0.8578 0.073 Uiso 1 1 calc R
C15 C 0.7782(5) 0.4860(6) 0.9663(4) 0.0865(13) Uani 1 1 d .
H15 H 0.8539 0.5610 0.9492 0.104 Uiso 1 1 calc R
C16 C 0.8125(5) 0.4156(7) 1.0458(4) 0.0946(16) Uani 1 1 d .
H16 H 0.9125 0.4428 1.0826 0.113 Uiso 1 1 calc R
C17 C 0.7004(6) 0.3051(6) 1.0717(3) 0.0931(16) Uani 1 1 d .
H17 H 0.7241 0.2569 1.1253 0.112 Uiso 1 1 calc R
C18 C 0.5513(5) 0.2666(4) 1.0165(3) 0.0675(10) Uani 1 1 d .
H18 H 0.4748 0.1924 1.0336 0.081 Uiso 1 1 calc R
C19 C 0.2602(3) 0.0809(3) 0.37512(18) 0.0326(5) Uani 1 1 d .
C20 C 0.1976(3) -0.0119(3) 0.1875(2) 0.0441(7) Uani 1 1 d .
C21 C 0.0752(5) -0.1525(4) 0.1261(3) 0.0736(11) Uani 1 1 d .
H21A H 0.0941 -0.2333 0.1515 0.110 Uiso 1 1 calc R
H21B H 0.0772 -0.1581 0.0535 0.110 Uiso 1 1 calc R
H21C H -0.0225 -0.1546 0.1346 0.110 Uiso 1 1 calc R
C22 C 0.3517(4) -0.0128(4) 0.1829(3) 0.0605(9) Uani 1 1 d .
H22A H 0.4278 0.0727 0.2258 0.091 Uiso 1 1 calc R
H22B H 0.3629 -0.0151 0.1122 0.091 Uiso 1 1 calc R
H22C H 0.3633 -0.0967 0.2078 0.091 Uiso 1 1 calc R
C23 C 0.1684(5) 0.1164(5) 0.1508(3) 0.0749(11) Uani 1 1 d .
H23A H 0.0716 0.1147 0.1612 0.112 Uiso 1 1 calc R
H23B H 0.1684 0.1127 0.0781 0.112 Uiso 1 1 calc R
H23C H 0.2465 0.2037 0.1898 0.112 Uiso 1 1 calc R
C24 C 0.2854(3) 0.5063(3) 0.6202(2) 0.0444(7) Uani 1 1 d .
H24A H 0.1805 0.4908 0.5932 0.067 Uiso 1 1 calc R
H24B H 0.3479 0.5814 0.5899 0.067 Uiso 1 1 calc R
H24C H 0.3101 0.5343 0.6945 0.067 Uiso 1 1 calc R
H2A H 0.134(4) -0.029(3) 0.457(2) 0.039(8) Uiso 1 1 d .

loop_
_atom_site_aniso_label
_atom_site_aniso_U_11
_atom_site_aniso_U_22
_atom_site_aniso_U_33
_atom_site_aniso_U_23
_atom_site_aniso_U_13
_atom_site_aniso_U_12
Br1 0.0260(2) 0.0544(2) 0.0918(3) -0.00069(18) 0.00852(16) -0.00301(15)
N1 0.0258(11) 0.0270(10) 0.0399(11) 0.0012(8) 0.0070(9) 0.0088(9)
N2 0.0274(12) 0.0291(11) 0.0343(11) 0.0002(8) 0.0070(9) 0.0007(10)
O1 0.0224(10) 0.0428(10) 0.0539(11) 0.0029(8) 0.0082(8) 0.0079(8)
O2 0.105(2) 0.0734(17) 0.0484(13) 0.0244(12) 0.0257(13) 0.0231(16)
O3 0.0529(13) 0.0495(12) 0.0330(10) 0.0010(8) 0.0059(9) 0.0085(10)
O4 0.0564(14) 0.0342(10) 0.0405(10) 0.0085(8) 0.0084(9) -0.0036(9)
O5 0.0376(11) 0.0417(10) 0.0333(9) -0.0004(7) 0.0063(8) 0.0039(8)
C1 0.0273(13) 0.0299(12) 0.0282(11) 0.0045(9) 0.0064(9) 0.0100(10)
C2 0.0294(13) 0.0274(12) 0.0386(13) 0.0054(10) 0.0094(10) 0.0066(10)
C3 0.0207(12) 0.0384(13) 0.0407(14) 0.0040(10) 0.0050(10) 0.0003(10)
C4 0.0258(13) 0.0433(15) 0.0475(15) 0.0044(12) 0.0054(11) 0.0134(12)
C5 0.0295(14) 0.0336(13) 0.0447(14) 0.0045(11) 0.0052(11) 0.0132(11)
C6 0.0250(12) 0.0296(12) 0.0284(11) 0.0043(9) 0.0056(9) 0.0069(10)
C7 0.0252(13) 0.0352(13) 0.0297(12) 0.0027(9) 0.0054(9) 0.0099(10)
C8 0.0223(12) 0.0284(12) 0.0332(12) 0.0023(9) 0.0034(9) 0.0056(10)
C9 0.0248(13) 0.0368(13) 0.0392(14) 0.0074(11) 0.0045(10) 0.0042(11)
C10 0.059(2) 0.0360(15) 0.0490(16) 0.0113(12) 0.0039(14) 0.0045(14)
C11 0.0332(15) 0.0515(17) 0.0419(15) 0.0119(13) 0.0092(12) 0.0073(13)
C12 0.0488(19) 0.073(2) 0.0398(15) -0.0059(14) 0.0095(13) 0.0195(16)
C13 0.0470(18) 0.0563(17) 0.0317(13) -0.0040(12) 0.0084(12) 0.0192(14)
C14 0.058(2) 0.071(2) 0.0483(17) 0.0051(15) 0.0185(16) 0.0155(18)
C15 0.050(2) 0.110(3) 0.083(3) -0.012(3) 0.026(2) 0.010(2)
C16 0.051(3) 0.147(5) 0.078(3) -0.024(3) 0.003(2) 0.044(3)
C17 0.108(4) 0.130(4) 0.054(2) 0.008(2) -0.005(2) 0.073(4)
C18 0.072(3) 0.074(2) 0.0553(19) 0.0181(17) 0.0148(18) 0.023(2)
C19 0.0333(14) 0.0279(12) 0.0347(13) 0.0050(10) 0.0025(10) 0.0112(11)
C20 0.0445(17) 0.0557(17) 0.0312(13) 0.0043(12) 0.0060(12) 0.0192(14)
C21 0.064(2) 0.085(3) 0.0491(19) -0.0177(17) 0.0065(17) 0.009(2)
C22 0.054(2) 0.082(2) 0.0521(18) 0.0139(17) 0.0193(15) 0.0290(19)
C23 0.104(3) 0.094(3) 0.0482(19) 0.0230(19) 0.0157(19) 0.060(3)
C24 0.0429(17) 0.0331(14) 0.0604(17) 0.0033(12) 0.0115(13) 0.0189(13)

loop_
_atom_type_symbol
_atom_type_description
_atom_type_scat_dispersion_real
_atom_type_scat_dispersion_imag
_atom_type_scat_source
C C 0.0033 0.0016 'International Tables Vol C Tables 4.2.6.8 and 6.1.1.4'
H H 0.0000 0.0000 'International Tables Vol C Tables 4.2.6.8 and 6.1.1.4'
N N 0.0061 0.0033 'International Tables Vol C Tables 4.2.6.8 and 6.1.1.4'
O O 0.0106 0.0060 'International Tables Vol C Tables 4.2.6.8 and 6.1.1.4'
Br Br -0.2901 2.4595 'International Tables Vol C Tables 4.2.6.8 and 6.1.1.4'

loop_
_geom_angle_atom_site_label_1
_geom_angle_atom_site_label_2
_geom_angle_atom_site_label_3
_geom_angle
C7 N1 C1 111.06(19)
C7 N1 C24 123.4(2)
C1 N1 C24 124.1(2)
C19 N2 C8 124.5(2)
C19 N2 H2A 118.3(19)
C8 N2 H2A 114.8(19)
C11 O3 C12 118.2(2)
C19 O5 C20 121.1(2)
C2 C1 C6 122.1(2)
C2 C1 N1 127.7(2)
C6 C1 N1 110.2(2)
C1 C2 C3 116.1(2)
C1 C2 H2 121.9
C3 C2 H2 121.9
C4 C3 C2 123.3(2)
C4 C3 Br1 119.1(2)
C2 C3 Br1 117.63(19)
C3 C4 C5 118.9(2)
C3 C4 H4 120.5
C5 C4 H4 120.5
C6 C5 C4 119.3(2)
C6 C5 H5 120.3
C4 C5 H5 120.3
C5 C6 C1 120.3(2)
C5 C6 C8 130.5(2)
C1 C6 C8 109.1(2)
O1 C7 N1 125.9(2)
O1 C7 C8 125.6(2)
N1 C7 C8 108.5(2)
N2 C8 C6 115.1(2)
N2 C8 C9 108.30(19)
C6 C8 C9 110.43(19)
N2 C8 C7 109.43(19)
C6 C8 C7 100.92(18)
C9 C8 C7 112.6(2)
C10 C9 C11 116.9(2)
C10 C9 C8 123.7(2)
C11 C9 C8 119.3(2)
C9 C10 H10A 120.0
C9 C10 H10B 120.0
H10A C10 H10B 120.0
O2 C11 O3 123.0(3)
O2 C11 C9 124.6(3)
O3 C11 C9 112.4(2)
O3 C12 C13 111.8(2)
O3 C12 H12A 109.2
C13 C12 H12A 109.2
O3 C12 H12B 109.2
C13 C12 H12B 109.2
H12A C12 H12B 107.9
C18 C13 C14 118.2(3)
C18 C13 C12 121.8(3)
C14 C13 C12 120.0(3)
C15 C14 C13 122.5(4)
C15 C14 H14 118.8
C13 C14 H14 118.8
C14 C15 C16 119.0(4)
C14 C15 H15 120.5
C16 C15 H15 120.5
C15 C16 C17 120.7(4)
C15 C16 H16 119.7
C17 C16 H16 119.7
C16 C17 C18 119.0(4)
C16 C17 H17 120.5
C18 C17 H17 120.5
C13 C18 C17 120.7(4)
C13 C18 H18 119.6
C17 C18 H18 119.6
O4 C19 O5 126.2(2)
O4 C19 N2 125.8(2)
O5 C19 N2 107.9(2)
O5 C20 C22 110.8(2)
O5 C20 C23 110.0(2)
C22 C20 C23 113.7(3)
O5 C20 C21 101.0(2)
C22 C20 C21 110.1(3)
C23 C20 C21 110.5(3)
C20 C21 H21A 109.5
C20 C21 H21B 109.5
H21A C21 H21B 109.5
C20 C21 H21C 109.5
H21A C21 H21C 109.5
H21B C21 H21C 109.5
C20 C22 H22A 109.5
C20 C22 H22B 109.5
H22A C22 H22B 109.5
C20 C22 H22C 109.5
H22A C22 H22C 109.5
H22B C22 H22C 109.5
C20 C23 H23A 109.5
C20 C23 H23B 109.5
H23A C23 H23B 109.5
C20 C23 H23C 109.5
H23A C23 H23C 109.5
H23B C23 H23C 109.5
N1 C24 H24A 109.5
N1 C24 H24B 109.5
H24A C24 H24B 109.5
N1 C24 H24C 109.5
H24A C24 H24C 109.5
H24B C24 H24C 109.5

loop_
_geom_bond_atom_site_label_1
_geom_bond_atom_site_label_2
_geom_bond_distance
Br1 C3 1.898(3)
N1 C7 1.356(3)
N1 C1 1.403(3)
N1 C24 1.454(3)
N2 C19 1.363(3)
N2 C8 1.455(3)
N2 H2A 0.83(3)
O1 C7 1.215(3)
O2 C11 1.198(3)
O3 C11 1.328(3)
O3 C12 1.456(3)
O4 C19 1.202(3)
O5 C19 1.341(3)
O5 C20 1.478(3)
C1 C2 1.374(3)
C1 C6 1.389(3)
C2 C3 1.393(4)
C2 H2 0.9300
C3 C4 1.376(4)
C4 C5 1.388(4)
C4 H4 0.9300
C5 C6 1.375(3)
C5 H5 0.9300
C6 C8 1.515(3)
C7 C8 1.561(3)
C8 C9 1.530(3)
C9 C10 1.308(4)
C9 C11 1.497(4)
C10 H10A 0.9300
C10 H10B 0.9300
C12 C13 1.493(4)
C12 H12A 0.9700
C12 H12B 0.9700
C13 C18 1.369(4)
C13 C14 1.375(5)
C14 C15 1.356(5)
C14 H14 0.9300
C15 C16 1.370(7)
C15 H15 0.9300
C16 C17 1.377(7)
C16 H16 0.9300
C17 C18 1.390(6)
C17 H17 0.9300
C18 H18 0.9300
C20 C22 1.496(4)
C20 C23 1.503(4)
C20 C21 1.528(4)
C21 H21A 0.9600
C21 H21B 0.9600
C21 H21C 0.9600
C22 H22A 0.9600
C22 H22B 0.9600
C22 H22C 0.9600
C23 H23A 0.9600
C23 H23B 0.9600
C23 H23C 0.9600
C24 H24A 0.9600
C24 H24B 0.9600
C24 H24C 0.9600

loop_
_geom_hbond_atom_site_label_D
_geom_hbond_atom_site_label_H
_geom_hbond_atom_site_label_A
_geom_hbond_distance_DH
_geom_hbond_distance_HA
_geom_hbond_distance_DA
_geom_hbond_angle_DHA
_geom_hbond_site_symmetry_A
N2 H2A O1 0.83(3) 2.12(3) 2.954(3) 173(3) 2_556

loop_
_geom_torsion_atom_site_label_1
_geom_torsion_atom_site_label_2
_geom_torsion_atom_site_label_3
_geom_torsion_atom_site_label_4
_geom_torsion
C7 N1 C1 C2 -173.5(2)
C24 N1 C1 C2 -6.8(4)
C7 N1 C1 C6 4.8(3)
C24 N1 C1 C6 171.6(2)
C6 C1 C2 C3 -0.5(4)
N1 C1 C2 C3 177.7(2)
C1 C2 C3 C4 -0.3(4)
C1 C2 C3 Br1 179.76(17)
C2 C3 C4 C5 0.8(4)
Br1 C3 C4 C5 -179.25(19)
C3 C4 C5 C6 -0.5(4)
C4 C5 C6 C1 -0.3(4)
C4 C5 C6 C8 -175.5(2)
C2 C1 C6 C5 0.8(4)
N1 C1 C6 C5 -177.7(2)
C2 C1 C6 C8 176.9(2)
N1 C1 C6 C8 -1.5(3)
C1 N1 C7 O1 176.0(2)
C24 N1 C7 O1 9.2(4)
C1 N1 C7 C8 -5.9(3)
C24 N1 C7 C8 -172.8(2)
C19 N2 C8 C6 -33.0(3)
C19 N2 C8 C9 -157.1(2)
C19 N2 C8 C7 79.8(3)
C5 C6 C8 N2 -68.5(3)
C1 C6 C8 N2 115.9(2)
C5 C6 C8 C9 54.5(3)
C1 C6 C8 C9 -121.1(2)
C5 C6 C8 C7 173.8(2)
C1 C6 C8 C7 -1.8(2)
O1 C7 C8 N2 61.0(3)
N1 C7 C8 N2 -117.1(2)
O1 C7 C8 C6 -177.3(2)
N1 C7 C8 C6 4.6(2)
O1 C7 C8 C9 -59.5(3)
N1 C7 C8 C9 122.4(2)
N2 C8 C9 C10 18.1(4)
C6 C8 C9 C10 -108.8(3)
C7 C8 C9 C10 139.2(3)
N2 C8 C9 C11 -166.8(2)
C6 C8 C9 C11 66.4(3)
C7 C8 C9 C11 -45.6(3)
C12 O3 C11 O2 1.2(4)
C12 O3 C11 C9 -177.7(2)
C10 C9 C11 O2 -6.0(5)
C8 C9 C11 O2 178.5(3)
C10 C9 C11 O3 172.9(3)
C8 C9 C11 O3 -2.6(3)
C11 O3 C12 C13 88.5(3)
O3 C12 C13 C18 -109.5(3)
O3 C12 C13 C14 73.5(4)
C18 C13 C14 C15 -2.0(5)
C12 C13 C14 C15 175.1(3)
C13 C14 C15 C16 1.7(6)
C14 C15 C16 C17 -0.4(7)
C15 C16 C17 C18 -0.6(7)
C14 C13 C18 C17 1.0(5)
C12 C13 C18 C17 -176.1(3)
C16 C17 C18 C13 0.2(6)
C20 O5 C19 O4 2.0(4)
C20 O5 C19 N2 -175.6(2)
C8 N2 C19 O4 6.6(4)
C8 N2 C19 O5 -175.8(2)
C19 O5 C20 C22 61.2(3)
C19 O5 C20 C23 -65.4(3)
C19 O5 C20 C21 177.9(3)
